data_4325130
loop_
_publ_author_name
'Holger Braunschweig'
'Alexander Damme'
'Daniela Gamon'
'Thomas Kupfer'
'Krzysztof Radacki'

_publ_section_title
;
 Synthesis and Coordination Chemistry of
 1-Cymantrenyl-2,3,4,5-tetraphenylborole
;
_journal_name_full 'Inorganic Chemistry'
_journal_page_first 4250
_journal_page_last 4252
_journal_paper_doi 10.1021/ic200559d
_journal_volume 50
_journal_year 2011
_chemical_formula_moiety 'C45 H38 B Cl4 Mn N2 O3'
_chemical_formula_sum 'C45 H38 B Cl4 Mn N2 O3'
_chemical_formula_weight 862.32
_chemical_name_common
;
?
;
_chemical_name_systematic
;
?
;
_space_group_IT_number 14
_symmetry_cell_setting monoclinic
_symmetry_space_group_name_Hall '-P 2ybc'
_symmetry_space_group_name_H-M 'P 1 21/c 1'
_atom_sites_solution_hydrogens geom
_atom_sites_solution_primary direct
_atom_sites_solution_secondary difmap
_audit_creation_method SHELXL-97
_cell_angle_alpha 90.00
_cell_angle_beta 95.341(3)
_cell_angle_gamma 90.00
_cell_formula_units_Z 4
_cell_length_a 12.8066(8)
_cell_length_b 16.5528(11)
_cell_length_c 19.1934(13)
_cell_measurement_reflns_used 8146
_cell_measurement_temperature 100(2)
_cell_measurement_theta_max 26.70
_cell_measurement_theta_min 2.35
_cell_volume 4051.0(5)
_computing_cell_refinement 'Saint+ ver. 7.68A (Bruker AXS)'
_computing_data_collection 'APEX2 ver. 2010.3 (Bruker AXS)'
_computing_data_reduction 'Saint+ ver. 7.68A (Bruker AXS)'
_computing_molecular_graphics 'XP ver. 5.1 (Bruker AXS, 1998)'
_computing_publication_material 'SHELXL-97 (Sheldrick, 2008)'
_computing_structure_refinement 'SHELXL-97 (Sheldrick, 1997)'
_computing_structure_solution 'SHELXS-97 (Sheldrick, 1990)'
_diffrn_ambient_temperature 100(2)
_diffrn_measured_fraction_theta_full 0.996
_diffrn_measured_fraction_theta_max 0.991
_diffrn_measurement_device_type 'Bruker APEX-II CCD'
_diffrn_measurement_method '\f and \w scans'
_diffrn_radiation_monochromator 'multi-layer mirror'
_diffrn_radiation_source 'rotating anode'
_diffrn_radiation_type MoK\a
_diffrn_radiation_wavelength 0.71073
_diffrn_reflns_av_R_equivalents 0.0362
_diffrn_reflns_av_sigmaI/netI 0.0136
_diffrn_reflns_limit_h_max 15
_diffrn_reflns_limit_h_min -16
_diffrn_reflns_limit_k_max 20
_diffrn_reflns_limit_k_min -20
_diffrn_reflns_limit_l_max 24
_diffrn_reflns_limit_l_min -24
_diffrn_reflns_number 187306
_diffrn_reflns_theta_full 25.50
_diffrn_reflns_theta_max 26.78
_diffrn_reflns_theta_min 1.63
_exptl_absorpt_coefficient_mu 0.634
_exptl_absorpt_correction_T_max 0.7454
_exptl_absorpt_correction_T_min 0.7007
_exptl_absorpt_correction_type multi-scan
_exptl_absorpt_process_details 'Sadabs 2008/1 (Brucker 2008)'
_exptl_crystal_colour colourless
_exptl_crystal_density_diffrn 1.414
_exptl_crystal_description block
_exptl_crystal_F_000 1776
_exptl_crystal_size_max 0.37
_exptl_crystal_size_mid 0.23
_exptl_crystal_size_min 0.20
_refine_diff_density_max 1.455
_refine_diff_density_min -1.393
_refine_diff_density_rms 0.373
_refine_ls_extinction_method none
_refine_ls_goodness_of_fit_ref 1.315
_refine_ls_hydrogen_treatment constr
_refine_ls_matrix_type full
_refine_ls_number_parameters 507
_refine_ls_number_reflns 8565
_refine_ls_number_restraints 0
_refine_ls_restrained_S_all 1.315
_refine_ls_R_factor_all 0.0611
_refine_ls_R_factor_gt 0.0416
_refine_ls_shift/su_max 0.001
_refine_ls_shift/su_mean 0.000
_refine_ls_structure_factor_coef Fsqd
_refine_ls_weighting_details 'calc w=1/[\s^2^(Fo^2^)+(0.0960P)^2^+2.7822P] where P=(Fo^2^+2Fc^2^)/3'
_refine_ls_weighting_scheme calc
_refine_ls_wR_factor_gt 0.1364
_refine_ls_wR_factor_ref 0.1730
_reflns_number_gt 7536
_reflns_number_total 8565
_reflns_threshold_expression >2sigma(I)
_cod_data_source_file ic200559d_si_002_3.cif
_cod_data_source_block 4
_cod_database_code 4325130

loop_
_symmetry_equiv_pos_as_xyz
'x, y, z'
'-x, y+1/2, -z+1/2'
'-x, -y, -z'
'x, -y-1/2, z-1/2'

loop_
_atom_site_label
_atom_site_type_symbol
_atom_site_fract_x
_atom_site_fract_y
_atom_site_fract_z
_atom_site_U_iso_or_equiv
_atom_site_adp_type
_atom_site_occupancy
_atom_site_symmetry_multiplicity
_atom_site_calc_flag
_atom_site_refinement_flags
Mn1 Mn 0.23311(3) 0.22665(2) 0.217666(17) 0.01381(13) Uani 1 1 d .
C1 C 0.1240(2) 0.25969(16) 0.15924(13) 0.0219(5) Uani 1 1 d .
O1 O 0.05455(16) 0.28019(13) 0.12151(11) 0.0344(5) Uani 1 1 d .
C2 C 0.21241(18) 0.12429(15) 0.19008(13) 0.0205(5) Uani 1 1 d .
O2 O 0.19502(15) 0.05874(11) 0.17140(11) 0.0308(4) Uani 1 1 d .
C3 C 0.15267(19) 0.21216(17) 0.28765(13) 0.0223(5) Uani 1 1 d .
O3 O 0.09844(15) 0.20179(15) 0.33163(10) 0.0353(5) Uani 1 1 d .
C1_1 C 0.39020(17) 0.23067(13) 0.27138(11) 0.0130(4) Uani 1 1 d .
C2_1 C 0.33703(17) 0.30626(13) 0.27934(12) 0.0158(4) Uani 1 1 d .
H2_1 H 0.3221 0.3290 0.3227 0.019 Uiso 1 1 calc R
C3_1 C 0.31038(19) 0.34153(14) 0.21313(12) 0.0188(5) Uani 1 1 d .
H3_1 H 0.2754 0.3916 0.2044 0.023 Uiso 1 1 calc R
C4_1 C 0.34541(18) 0.28844(15) 0.16167(12) 0.0182(5) Uani 1 1 d .
H4_1 H 0.3375 0.2966 0.1125 0.022 Uiso 1 1 calc R
C5_1 C 0.39399(17) 0.22150(14) 0.19693(12) 0.0149(4) Uani 1 1 d .
H5_1 H 0.4246 0.1771 0.1749 0.018 Uiso 1 1 calc R
B1_2 B 0.44310(18) 0.17478(14) 0.33350(12) 0.0123(4) Uani 1 1 d .
C1_2 C 0.43832(16) 0.07872(13) 0.31439(11) 0.0129(4) Uani 1 1 d .
C2_2 C 0.37500(17) 0.04255(13) 0.35805(11) 0.0132(4) Uani 1 1 d .
C3_2 C 0.34076(17) 0.10045(13) 0.41149(11) 0.0133(4) Uani 1 1 d .
C4_2 C 0.37906(16) 0.17584(13) 0.40294(11) 0.0125(4) Uani 1 1 d .
N1_3 N 0.56165(14) 0.20522(11) 0.35229(9) 0.0122(4) Uani 1 1 d .
N2_3 N 0.87397(16) 0.26870(13) 0.40539(11) 0.0210(4) Uani 1 1 d .
C1_3 C 0.60963(18) 0.26173(13) 0.31573(12) 0.0148(4) Uani 1 1 d .
H1_3 H 0.5704 0.2871 0.2774 0.018 Uiso 1 1 calc R
C2_3 C 0.71213(18) 0.28432(14) 0.33125(12) 0.0172(5) Uani 1 1 d .
H2_3 H 0.7423 0.3241 0.3036 0.021 Uiso 1 1 calc R
C3_3 C 0.77301(18) 0.24855(14) 0.38826(12) 0.0165(4) Uani 1 1 d .
C4_3 C 0.72158(18) 0.18927(14) 0.42635(11) 0.0163(4) Uani 1 1 d .
H4_3 H 0.7583 0.1628 0.4652 0.020 Uiso 1 1 calc R
C5_3 C 0.61916(18) 0.17048(13) 0.40686(11) 0.0145(4) Uani 1 1 d .
H5_3 H 0.5865 0.1307 0.4332 0.017 Uiso 1 1 calc R
C6_3 C 0.9229(2) 0.33241(18) 0.36741(16) 0.0300(6) Uani 1 1 d .
H6A_3 H 0.9267 0.3156 0.3188 0.045 Uiso 1 1 calc R
H6B_3 H 0.9937 0.3427 0.3895 0.045 Uiso 1 1 calc R
H6C_3 H 0.8810 0.3819 0.3684 0.045 Uiso 1 1 calc R
C7_3 C 0.9358(2) 0.22605(17) 0.46174(15) 0.0277(6) Uani 1 1 d .
H7A_3 H 0.9052 0.2353 0.5060 0.041 Uiso 1 1 calc R
H7B_3 H 1.0081 0.2463 0.4656 0.041 Uiso 1 1 calc R
H7C_3 H 0.9357 0.1681 0.4515 0.041 Uiso 1 1 calc R
C1_4 C 0.48349(17) 0.04116(13) 0.25393(11) 0.0135(4) Uani 1 1 d .
C2_4 C 0.58306(18) 0.06519(14) 0.23662(12) 0.0164(4) Uani 1 1 d .
H2_4 H 0.6224 0.1027 0.2659 0.020 Uiso 1 1 calc R
C3_4 C 0.62546(19) 0.03532(14) 0.17766(12) 0.0191(5) Uani 1 1 d .
H3_4 H 0.6932 0.0523 0.1674 0.023 Uiso 1 1 calc R
C4_4 C 0.5693(2) -0.01920(14) 0.13361(12) 0.0191(5) Uani 1 1 d .
H4_4 H 0.5977 -0.0390 0.0929 0.023 Uiso 1 1 calc R
C5_4 C 0.4711(2) -0.04427(14) 0.14999(12) 0.0186(5) Uani 1 1 d .
H5_4 H 0.4323 -0.0818 0.1204 0.022 Uiso 1 1 calc R
C6_4 C 0.42863(18) -0.01506(14) 0.20945(12) 0.0164(4) Uani 1 1 d .
H6_4 H 0.3616 -0.0334 0.2200 0.020 Uiso 1 1 calc R
C1_5 C 0.33779(18) -0.04306(13) 0.35757(11) 0.0143(4) Uani 1 1 d .
C2_5 C 0.40748(19) -0.10782(14) 0.36683(12) 0.0189(5) Uani 1 1 d .
H2_5 H 0.4809 -0.0980 0.3714 0.023 Uiso 1 1 calc R
C3_5 C 0.3704(2) -0.18693(15) 0.36941(13) 0.0245(5) Uani 1 1 d .
H3_5 H 0.4186 -0.2304 0.3766 0.029 Uiso 1 1 calc R
C4_5 C 0.2641(2) -0.20242(16) 0.36161(14) 0.0282(6) Uani 1 1 d .
H4_5 H 0.2392 -0.2564 0.3632 0.034 Uiso 1 1 calc R
C5_5 C 0.1938(2) -0.13888(17) 0.35145(15) 0.0282(6) Uani 1 1 d .
H5_5 H 0.1206 -0.1493 0.3457 0.034 Uiso 1 1 calc R
C6_5 C 0.23065(19) -0.05960(15) 0.34960(13) 0.0221(5) Uani 1 1 d .
H6_5 H 0.1820 -0.0163 0.3428 0.026 Uiso 1 1 calc R
C1_6 C 0.28285(18) 0.07260(13) 0.47071(11) 0.0151(4) Uani 1 1 d .
C2_6 C 0.3395(2) 0.03913(14) 0.52931(12) 0.0189(5) Uani 1 1 d .
H2_6 H 0.4134 0.0330 0.5298 0.023 Uiso 1 1 calc R
C3_6 C 0.2892(2) 0.01452(15) 0.58710(13) 0.0260(5) Uani 1 1 d .
H3_6 H 0.3289 -0.0074 0.6270 0.031 Uiso 1 1 calc R
C4_6 C 0.1818(2) 0.02198(15) 0.58640(14) 0.0283(6) Uani 1 1 d .
H4_6 H 0.1474 0.0047 0.6256 0.034 Uiso 1 1 calc R
C5_6 C 0.1242(2) 0.05456(17) 0.52858(15) 0.0280(6) Uani 1 1 d .
H5_6 H 0.0503 0.0600 0.5282 0.034 Uiso 1 1 calc R
C6_6 C 0.17425(19) 0.07939(15) 0.47099(13) 0.0212(5) Uani 1 1 d .
H6_6 H 0.1340 0.1013 0.4313 0.025 Uiso 1 1 calc R
C1_7 C 0.36355(18) 0.24552(13) 0.44958(11) 0.0132(4) Uani 1 1 d .
C2_7 C 0.26340(19) 0.26964(14) 0.46520(12) 0.0171(5) Uani 1 1 d .
H2_7 H 0.2037 0.2402 0.4463 0.021 Uiso 1 1 calc R
C3_7 C 0.2499(2) 0.33633(15) 0.50819(12) 0.0202(5) Uani 1 1 d .
H3_7 H 0.1814 0.3515 0.5182 0.024 Uiso 1 1 calc R
C4_7 C 0.3359(2) 0.38056(14) 0.53644(11) 0.0184(5) Uani 1 1 d .
H4_7 H 0.3264 0.4261 0.5654 0.022 Uiso 1 1 calc R
C5_7 C 0.43548(19) 0.35750(14) 0.52189(12) 0.0184(5) Uani 1 1 d .
H5_7 H 0.4948 0.3869 0.5415 0.022 Uiso 1 1 calc R
C6_7 C 0.44921(18) 0.29150(14) 0.47875(12) 0.0163(4) Uani 1 1 d .
H6_7 H 0.5181 0.2771 0.4687 0.020 Uiso 1 1 calc R
C111 C -0.0337(2) 0.0557(2) 0.2498(2) 0.0417(7) Uani 1 1 d .
H11A H 0.0102 0.0517 0.2949 0.050 Uiso 1 1 calc R
H11B H 0.0118 0.0735 0.2138 0.050 Uiso 1 1 calc R
Cl11 Cl -0.08545(7) -0.04047(5) 0.22695(5) 0.0469(2) Uani 1 1 d .
Cl12 Cl -0.13173(6) 0.12795(5) 0.25734(5) 0.0443(2) Uani 1 1 d .
C121 C 0.1587(3) 0.5363(2) 0.4701(2) 0.0451(8) Uani 1 1 d .
H12A H 0.1488 0.5071 0.5141 0.054 Uiso 1 1 calc R
H12B H 0.1781 0.4961 0.4354 0.054 Uiso 1 1 calc R
Cl21 Cl 0.26046(6) 0.60598(5) 0.48577(4) 0.0413(2) Uani 1 1 d .
Cl22 Cl 0.03918(7) 0.58307(6) 0.43882(5) 0.0531(2) Uani 1 1 d .

loop_
_atom_site_aniso_label
_atom_site_aniso_U_11
_atom_site_aniso_U_22
_atom_site_aniso_U_33
_atom_site_aniso_U_23
_atom_site_aniso_U_13
_atom_site_aniso_U_12
Mn1 0.0112(2) 0.0172(2) 0.01267(19) 0.00065(12) -0.00089(13) 0.00057(12)
C1 0.0196(12) 0.0247(12) 0.0213(12) 0.0005(10) 0.0011(10) -0.0015(10)
O1 0.0237(10) 0.0460(12) 0.0310(10) 0.0077(9) -0.0105(8) 0.0044(8)
C2 0.0115(10) 0.0251(12) 0.0252(12) 0.0008(10) 0.0030(9) -0.0002(9)
O2 0.0217(9) 0.0224(9) 0.0490(12) -0.0066(8) 0.0073(8) -0.0043(7)
C3 0.0134(11) 0.0343(13) 0.0181(11) -0.0019(10) -0.0041(9) -0.0009(10)
O3 0.0205(9) 0.0661(15) 0.0198(9) -0.0007(9) 0.0041(7) -0.0076(9)
C1_1 0.0099(10) 0.0150(10) 0.0137(10) -0.0004(8) -0.0006(8) -0.0028(8)
C2_1 0.0151(10) 0.0146(10) 0.0172(10) -0.0013(8) -0.0005(8) -0.0009(8)
C3_1 0.0188(11) 0.0161(11) 0.0212(11) 0.0024(9) -0.0002(9) -0.0004(9)
C4_1 0.0166(11) 0.0216(11) 0.0161(10) 0.0036(9) 0.0005(9) -0.0032(9)
C5_1 0.0106(10) 0.0193(11) 0.0148(10) -0.0010(8) 0.0009(8) -0.0027(8)
B1_2 0.0111(11) 0.0125(11) 0.0133(10) -0.0021(9) 0.0004(8) -0.0016(8)
C1_2 0.0111(10) 0.0128(10) 0.0144(10) -0.0019(8) -0.0012(8) 0.0001(8)
C2_2 0.0116(10) 0.0122(10) 0.0155(10) -0.0014(8) -0.0014(8) 0.0002(8)
C3_2 0.0113(10) 0.0144(10) 0.0137(10) -0.0012(8) -0.0006(8) -0.0003(8)
C4_2 0.0119(10) 0.0136(10) 0.0119(9) -0.0017(8) 0.0001(7) 0.0007(8)
N1_3 0.0117(9) 0.0117(8) 0.0131(8) -0.0012(7) -0.0001(7) -0.0001(7)
N2_3 0.0125(10) 0.0263(11) 0.0237(10) -0.0012(8) -0.0010(8) -0.0025(8)
C1_3 0.0161(11) 0.0143(10) 0.0136(10) 0.0010(8) -0.0001(8) -0.0008(8)
C2_3 0.0163(11) 0.0171(11) 0.0182(11) 0.0013(8) 0.0021(9) -0.0019(8)
C3_3 0.0135(10) 0.0171(10) 0.0187(11) -0.0052(9) 0.0010(8) 0.0003(9)
C4_3 0.0156(11) 0.0173(11) 0.0154(10) 0.0006(8) -0.0014(8) 0.0026(8)
C5_3 0.0159(10) 0.0132(10) 0.0145(10) 0.0003(8) 0.0015(8) 0.0001(8)
C6_3 0.0160(12) 0.0347(15) 0.0388(15) 0.0046(12) 0.0006(10) -0.0089(10)
C7_3 0.0125(11) 0.0372(15) 0.0320(14) 0.0003(11) -0.0048(10) 0.0009(10)
C1_4 0.0152(10) 0.0114(9) 0.0135(10) 0.0012(8) -0.0004(8) 0.0028(8)
C2_4 0.0172(11) 0.0156(10) 0.0164(10) -0.0022(8) 0.0009(8) -0.0006(8)
C3_4 0.0183(11) 0.0205(11) 0.0190(11) 0.0003(9) 0.0047(9) 0.0015(9)
C4_4 0.0273(12) 0.0173(11) 0.0130(10) 0.0003(8) 0.0036(9) 0.0053(9)
C5_4 0.0261(12) 0.0142(10) 0.0148(10) -0.0013(8) -0.0019(9) 0.0008(9)
C6_4 0.0183(11) 0.0144(10) 0.0163(10) -0.0006(8) 0.0002(8) 0.0002(8)
C1_5 0.0170(11) 0.0136(10) 0.0123(9) -0.0013(8) 0.0017(8) -0.0021(8)
C2_5 0.0208(11) 0.0177(11) 0.0178(11) -0.0016(9) 0.0003(9) 0.0010(9)
C3_5 0.0377(15) 0.0138(11) 0.0221(12) 0.0008(9) 0.0028(10) 0.0021(10)
C4_5 0.0451(16) 0.0170(12) 0.0234(12) -0.0018(10) 0.0087(11) -0.0122(11)
C5_5 0.0235(13) 0.0275(13) 0.0340(14) -0.0070(11) 0.0057(11) -0.0130(10)
C6_5 0.0163(11) 0.0210(12) 0.0291(12) -0.0032(10) 0.0027(9) -0.0036(9)
C1_6 0.0176(11) 0.0123(10) 0.0156(10) -0.0026(8) 0.0021(8) -0.0027(8)
C2_6 0.0254(12) 0.0138(10) 0.0175(11) -0.0019(8) 0.0022(9) 0.0022(9)
C3_6 0.0469(16) 0.0163(11) 0.0154(11) 0.0001(9) 0.0059(10) 0.0014(11)
C4_6 0.0447(16) 0.0198(12) 0.0229(12) -0.0026(10) 0.0171(11) -0.0075(11)
C5_6 0.0248(13) 0.0270(13) 0.0343(14) -0.0056(11) 0.0145(11) -0.0075(10)
C6_6 0.0181(11) 0.0236(12) 0.0222(11) 0.0011(9) 0.0035(9) -0.0028(9)
C1_7 0.0181(11) 0.0117(10) 0.0097(9) 0.0005(8) 0.0002(8) -0.0004(8)
C2_7 0.0175(11) 0.0174(11) 0.0167(11) -0.0032(8) 0.0028(9) -0.0007(8)
C3_7 0.0220(12) 0.0202(11) 0.0192(11) -0.0017(9) 0.0057(9) 0.0033(9)
C4_7 0.0290(13) 0.0136(10) 0.0128(10) -0.0016(8) 0.0031(9) 0.0014(9)
C5_7 0.0236(12) 0.0157(11) 0.0154(10) -0.0016(8) -0.0006(9) -0.0045(9)
C6_7 0.0160(11) 0.0162(10) 0.0167(10) -0.0012(8) 0.0012(8) -0.0010(8)
C111 0.0244(14) 0.0484(19) 0.0530(19) -0.0032(15) 0.0079(13) -0.0016(13)
Cl11 0.0493(5) 0.0381(4) 0.0563(5) -0.0057(4) 0.0211(4) 0.0033(3)
Cl12 0.0295(4) 0.0360(4) 0.0656(5) -0.0084(4) -0.0044(3) -0.0002(3)
C121 0.0352(17) 0.0366(17) 0.063(2) 0.0027(16) 0.0029(15) 0.0080(13)
Cl21 0.0386(4) 0.0426(4) 0.0432(4) -0.0102(3) 0.0064(3) 0.0017(3)
Cl22 0.0392(5) 0.0629(6) 0.0563(5) 0.0025(4) -0.0009(4) 0.0142(4)

loop_
_atom_type_symbol
_atom_type_description
_atom_type_scat_dispersion_real
_atom_type_scat_dispersion_imag
_atom_type_scat_source
C C 0.0033 0.0016 'International Tables Vol C Tables 4.2.6.8 and 6.1.1.4'
H H 0.0000 0.0000 'International Tables Vol C Tables 4.2.6.8 and 6.1.1.4'
B B 0.0013 0.0007 'International Tables Vol C Tables 4.2.6.8 and 6.1.1.4'
N N 0.0061 0.0033 'International Tables Vol C Tables 4.2.6.8 and 6.1.1.4'
O O 0.0106 0.0060 'International Tables Vol C Tables 4.2.6.8 and 6.1.1.4'
Cl Cl 0.1484 0.1585 'International Tables Vol C Tables 4.2.6.8 and 6.1.1.4'
Mn Mn 0.3368 0.7283 'International Tables Vol C Tables 4.2.6.8 and 6.1.1.4'

loop_
_geom_angle_atom_site_label_1
_geom_angle_atom_site_label_2
_geom_angle_atom_site_label_3
_geom_angle
C3 Mn1 C2 90.89(12)
C3 Mn1 C1 92.33(11)
C2 Mn1 C1 91.05(11)
C3 Mn1 C4_1 155.10(11)
C2 Mn1 C4_1 113.16(10)
C1 Mn1 C4_1 93.53(10)
C3 Mn1 C5_1 140.32(10)
C2 Mn1 C5_1 91.49(10)
C1 Mn1 C5_1 127.20(10)
C4_1 Mn1 C5_1 38.62(9)
C3 Mn1 C2_1 92.24(10)
C2 Mn1 C2_1 144.26(10)
C1 Mn1 C2_1 124.34(10)
C4_1 Mn1 C2_1 64.64(9)
C5_1 Mn1 C2_1 64.43(8)
C3 Mn1 C3_1 116.74(11)
C2 Mn1 C3_1 151.98(10)
C1 Mn1 C3_1 92.29(10)
C4_1 Mn1 C3_1 38.87(9)
C5_1 Mn1 C3_1 64.66(9)
C2_1 Mn1 C3_1 38.34(9)
C3 Mn1 C1_1 102.75(9)
C2 Mn1 C1_1 105.93(9)
C1 Mn1 C1_1 156.88(10)
C4_1 Mn1 C1_1 65.62(8)
C5_1 Mn1 C1_1 39.08(8)
C2_1 Mn1 C1_1 38.89(8)
C3_1 Mn1 C1_1 65.35(8)
O1 C1 Mn1 179.3(3)
O2 C2 Mn1 177.4(2)
O3 C3 Mn1 178.0(2)
C2_1 C1_1 C5_1 104.86(19)
C2_1 C1_1 Mn1 69.57(12)
C5_1 C1_1 Mn1 69.03(12)
C3_1 C2_1 C1_1 110.0(2)
C3_1 C2_1 Mn1 70.86(13)
C1_1 C2_1 Mn1 71.54(12)
C3_1 C2_1 H2_1 125.0
C1_1 C2_1 H2_1 125.0
Mn1 C2_1 H2_1 124.2
C2_1 C3_1 C4_1 107.7(2)
C2_1 C3_1 Mn1 70.80(13)
C4_1 C3_1 Mn1 70.03(13)
C2_1 C3_1 H3_1 126.2
C4_1 C3_1 H3_1 126.2
Mn1 C3_1 H3_1 124.6
C5_1 C4_1 C3_1 107.7(2)
C5_1 C4_1 Mn1 70.75(13)
C3_1 C4_1 Mn1 71.11(14)
C5_1 C4_1 H4_1 126.1
C3_1 C4_1 H4_1 126.1
Mn1 C4_1 H4_1 123.7
C4_1 C5_1 C1_1 109.8(2)
C4_1 C5_1 Mn1 70.63(13)
C1_1 C5_1 Mn1 71.89(13)
C4_1 C5_1 H5_1 125.1
C1_1 C5_1 H5_1 125.1
Mn1 C5_1 H5_1 123.9
C4_2 B1_2 C1_2 100.56(17)
C2_2 C1_2 B1_2 107.63(18)
C1_2 C2_2 C3_2 111.71(19)
C4_2 C3_2 C2_2 111.93(19)
C3_2 C4_2 B1_2 107.72(18)
C1_3 N1_3 C5_3 117.11(19)
C3_3 N2_3 C6_3 120.3(2)
C3_3 N2_3 C7_3 120.2(2)
C6_3 N2_3 C7_3 119.4(2)
N1_3 C1_3 C2_3 123.3(2)
N1_3 C1_3 H1_3 118.4
C2_3 C1_3 H1_3 118.4
C1_3 C2_3 C3_3 120.1(2)
C1_3 C2_3 H2_3 119.9
C3_3 C2_3 H2_3 119.9
N2_3 C3_3 C2_3 122.2(2)
N2_3 C3_3 C4_3 121.7(2)
C2_3 C3_3 C4_3 116.0(2)
C5_3 C4_3 C3_3 119.7(2)
C5_3 C4_3 H4_3 120.1
C3_3 C4_3 H4_3 120.1
N1_3 C5_3 C4_3 123.7(2)
N1_3 C5_3 H5_3 118.1
C4_3 C5_3 H5_3 118.1
N2_3 C6_3 H6A_3 109.5
N2_3 C6_3 H6B_3 109.5
H6A_3 C6_3 H6B_3 109.5
N2_3 C6_3 H6C_3 109.5
H6A_3 C6_3 H6C_3 109.5
H6B_3 C6_3 H6C_3 109.5
N2_3 C7_3 H7A_3 109.5
N2_3 C7_3 H7B_3 109.5
H7A_3 C7_3 H7B_3 109.5
N2_3 C7_3 H7C_3 109.5
H7A_3 C7_3 H7C_3 109.5
H7B_3 C7_3 H7C_3 109.5
C2_4 C1_4 C6_4 117.2(2)
C3_4 C2_4 C1_4 121.6(2)
C3_4 C2_4 H2_4 119.2
C1_4 C2_4 H2_4 119.2
C4_4 C3_4 C2_4 120.4(2)
C4_4 C3_4 H3_4 119.8
C2_4 C3_4 H3_4 119.8
C5_4 C4_4 C3_4 119.0(2)
C5_4 C4_4 H4_4 120.5
C3_4 C4_4 H4_4 120.5
C4_4 C5_4 C6_4 120.8(2)
C4_4 C5_4 H5_4 119.6
C6_4 C5_4 H5_4 119.6
C5_4 C6_4 C1_4 121.0(2)
C5_4 C6_4 H6_4 119.5
C1_4 C6_4 H6_4 119.5
C6_5 C1_5 C2_5 118.3(2)
C3_5 C2_5 C1_5 120.6(2)
C3_5 C2_5 H2_5 119.7
C1_5 C2_5 H2_5 119.7
C4_5 C3_5 C2_5 120.4(2)
C4_5 C3_5 H3_5 119.8
C2_5 C3_5 H3_5 119.8
C3_5 C4_5 C5_5 119.7(2)
C3_5 C4_5 H4_5 120.2
C5_5 C4_5 H4_5 120.2
C4_5 C5_5 C6_5 120.0(2)
C4_5 C5_5 H5_5 120.0
C6_5 C5_5 H5_5 120.0
C1_5 C6_5 C5_5 120.9(2)
C1_5 C6_5 H6_5 119.6
C5_5 C6_5 H6_5 119.6
C2_6 C1_6 C6_6 118.2(2)
C3_6 C2_6 C1_6 120.8(2)
C3_6 C2_6 H2_6 119.6
C1_6 C2_6 H2_6 119.6
C4_6 C3_6 C2_6 120.0(2)
C4_6 C3_6 H3_6 120.0
C2_6 C3_6 H3_6 120.0
C3_6 C4_6 C5_6 119.9(2)
C3_6 C4_6 H4_6 120.0
C5_6 C4_6 H4_6 120.0
C4_6 C5_6 C6_6 120.2(3)
C4_6 C5_6 H5_6 119.9
C6_6 C5_6 H5_6 119.9
C5_6 C6_6 C1_6 120.8(2)
C5_6 C6_6 H6_6 119.6
C1_6 C6_6 H6_6 119.6
C2_7 C1_7 C6_7 117.1(2)
C3_7 C2_7 C1_7 121.1(2)
C3_7 C2_7 H2_7 119.5
C1_7 C2_7 H2_7 119.5
C4_7 C3_7 C2_7 120.6(2)
C4_7 C3_7 H3_7 119.7
C2_7 C3_7 H3_7 119.7
C5_7 C4_7 C3_7 119.2(2)
C5_7 C4_7 H4_7 120.4
C3_7 C4_7 H4_7 120.4
C4_7 C5_7 C6_7 120.4(2)
C4_7 C5_7 H5_7 119.8
C6_7 C5_7 H5_7 119.8
C5_7 C6_7 C1_7 121.6(2)
C5_7 C6_7 H6_7 119.2
C1_7 C6_7 H6_7 119.2
Cl12 C111 Cl11 112.47(17)
Cl12 C111 H11A 109.1
Cl11 C111 H11A 109.1
Cl12 C111 H11B 109.1
Cl11 C111 H11B 109.1
H11A C111 H11B 107.8
Cl21 C121 Cl22 112.16(19)
Cl21 C121 H12A 109.2
Cl22 C121 H12A 109.2
Cl21 C121 H12B 109.2
Cl22 C121 H12B 109.2
H12A C121 H12B 107.9

loop_
_geom_bond_atom_site_label_1
_geom_bond_atom_site_label_2
_geom_bond_distance
Mn1 C3 1.783(3)
Mn1 C2 1.788(3)
Mn1 C1 1.794(3)
Mn1 C4_1 2.135(2)
Mn1 C5_1 2.136(2)
Mn1 C2_1 2.148(2)
Mn1 C3_1 2.149(2)
Mn1 C1_1 2.175(2)
C1 O1 1.145(3)
C2 O2 1.158(3)
C3 O3 1.155(3)
C1_1 C2_1 1.439(3)
C1_1 C5_1 1.442(3)
C2_1 C3_1 1.411(3)
C2_1 H2_1 0.9500
C3_1 C4_1 1.425(3)
C3_1 H3_1 0.9500
C4_1 C5_1 1.412(3)
C4_1 H4_1 0.9500
C5_1 H5_1 0.9500
B1_2 C4_2 1.629(3)
B1_2 C1_2 1.632(3)
C1_2 C2_2 1.358(3)
C2_2 C3_2 1.499(3)
C3_2 C4_2 1.356(3)
N1_3 C1_3 1.351(3)
N1_3 C5_3 1.352(3)
N2_3 C3_3 1.346(3)
N2_3 C6_3 1.456(3)
N2_3 C7_3 1.462(3)
C1_3 C2_3 1.371(3)
C1_3 H1_3 0.9500
C2_3 C3_3 1.413(3)
C2_3 H2_3 0.9500
C3_3 C4_3 1.421(3)
C4_3 C5_3 1.366(3)
C4_3 H4_3 0.9500
C5_3 H5_3 0.9500
C6_3 H6A_3 0.9800
C6_3 H6B_3 0.9800
C6_3 H6C_3 0.9800
C7_3 H7A_3 0.9800
C7_3 H7B_3 0.9800
C7_3 H7C_3 0.9800
C1_4 C2_4 1.405(3)
C1_4 C6_4 1.406(3)
C2_4 C3_4 1.391(3)
C2_4 H2_4 0.9500
C3_4 C4_4 1.390(3)
C3_4 H3_4 0.9500
C4_4 C5_4 1.388(4)
C4_4 H4_4 0.9500
C5_4 C6_4 1.396(3)
C5_4 H5_4 0.9500
C6_4 H6_4 0.9500
C1_5 C6_5 1.394(3)
C1_5 C2_5 1.396(3)
C2_5 C3_5 1.395(3)
C2_5 H2_5 0.9500
C3_5 C4_5 1.380(4)
C3_5 H3_5 0.9500
C4_5 C5_5 1.386(4)
C4_5 H4_5 0.9500
C5_5 C6_5 1.396(4)
C5_5 H5_5 0.9500
C6_5 H6_5 0.9500
C1_6 C2_6 1.395(3)
C1_6 C6_6 1.396(3)
C2_6 C3_6 1.394(3)
C2_6 H2_6 0.9500
C3_6 C4_6 1.380(4)
C3_6 H3_6 0.9500
C4_6 C5_6 1.383(4)
C4_6 H4_6 0.9500
C5_6 C6_6 1.390(4)
C5_6 H5_6 0.9500
C6_6 H6_6 0.9500
C1_7 C2_7 1.402(3)
C1_7 C6_7 1.408(3)
C2_7 C3_7 1.398(3)
C2_7 H2_7 0.9500
C3_7 C4_7 1.389(4)
C3_7 H3_7 0.9500
C4_7 C5_7 1.385(3)
C4_7 H4_7 0.9500
C5_7 C6_7 1.392(3)
C5_7 H5_7 0.9500
C6_7 H6_7 0.9500
C111 Cl12 1.750(3)
C111 Cl11 1.763(4)
C111 H11A 0.9900
C111 H11B 0.9900
C121 Cl21 1.746(4)
C121 Cl22 1.770(3)
C121 H12A 0.9900
C121 H12B 0.9900

loop_
_geom_torsion_atom_site_label_1
_geom_torsion_atom_site_label_2
_geom_torsion_atom_site_label_3
_geom_torsion_atom_site_label_4
_geom_torsion
C3 Mn1 C1_1 C2_1 -77.49(15)
C2 Mn1 C1_1 C2_1 -172.14(14)
C1 Mn1 C1_1 C2_1 52.0(3)
C4_1 Mn1 C1_1 C2_1 79.22(14)
C5_1 Mn1 C1_1 C2_1 115.84(18)
C3_1 Mn1 C1_1 C2_1 36.32(13)
C3 Mn1 C1_1 C5_1 166.67(15)
C2 Mn1 C1_1 C5_1 72.02(15)
C1 Mn1 C1_1 C5_1 -63.8(3)
C4_1 Mn1 C1_1 C5_1 -36.62(13)
C2_1 Mn1 C1_1 C5_1 -115.84(18)
C3_1 Mn1 C1_1 C5_1 -79.52(14)
C5_1 C1_1 C2_1 C3_1 -0.3(2)
Mn1 C1_1 C2_1 C3_1 -60.72(16)
C5_1 C1_1 C2_1 Mn1 60.39(14)
C3 Mn1 C2_1 C3_1 -132.56(15)
C2 Mn1 C2_1 C3_1 132.80(18)
C1 Mn1 C2_1 C3_1 -38.19(18)
C4_1 Mn1 C2_1 C3_1 37.84(14)
C5_1 Mn1 C2_1 C3_1 80.81(15)
C1_1 Mn1 C2_1 C3_1 119.78(19)
C3 Mn1 C2_1 C1_1 107.66(14)
C2 Mn1 C2_1 C1_1 13.0(2)
C1 Mn1 C2_1 C1_1 -157.98(14)
C4_1 Mn1 C2_1 C1_1 -81.94(14)
C5_1 Mn1 C2_1 C1_1 -38.98(13)
C3_1 Mn1 C2_1 C1_1 -119.78(19)
C1_1 C2_1 C3_1 C4_1 0.5(3)
Mn1 C2_1 C3_1 C4_1 -60.62(16)
C1_1 C2_1 C3_1 Mn1 61.14(16)
C3 Mn1 C3_1 C2_1 55.50(17)
C2 Mn1 C3_1 C2_1 -114.2(2)
C1 Mn1 C3_1 C2_1 149.27(15)
C4_1 Mn1 C3_1 C2_1 -117.9(2)
C5_1 Mn1 C3_1 C2_1 -80.14(14)
C1_1 Mn1 C3_1 C2_1 -36.84(13)
C3 Mn1 C3_1 C4_1 173.45(14)
C2 Mn1 C3_1 C4_1 3.8(3)
C1 Mn1 C3_1 C4_1 -92.78(15)
C5_1 Mn1 C3_1 C4_1 37.80(13)
C2_1 Mn1 C3_1 C4_1 117.9(2)
C1_1 Mn1 C3_1 C4_1 81.11(14)
C2_1 C3_1 C4_1 C5_1 -0.5(3)
Mn1 C3_1 C4_1 C5_1 -61.62(16)
C2_1 C3_1 C4_1 Mn1 61.12(16)
C3 Mn1 C4_1 C5_1 103.4(3)
C2 Mn1 C4_1 C5_1 -60.65(16)
C1 Mn1 C4_1 C5_1 -153.30(15)
C2_1 Mn1 C4_1 C5_1 80.09(14)
C3_1 Mn1 C4_1 C5_1 117.43(19)
C1_1 Mn1 C4_1 C5_1 37.05(13)
C3 Mn1 C4_1 C3_1 -14.0(3)
C2 Mn1 C4_1 C3_1 -178.07(14)
C1 Mn1 C4_1 C3_1 89.27(15)
C5_1 Mn1 C4_1 C3_1 -117.43(19)
C2_1 Mn1 C4_1 C3_1 -37.33(13)
C1_1 Mn1 C4_1 C3_1 -80.37(14)
C3_1 C4_1 C5_1 C1_1 0.3(3)
Mn1 C4_1 C5_1 C1_1 -61.55(16)
C3_1 C4_1 C5_1 Mn1 61.85(16)
C2_1 C1_1 C5_1 C4_1 0.0(2)
Mn1 C1_1 C5_1 C4_1 60.77(16)
C2_1 C1_1 C5_1 Mn1 -60.76(14)
C3 Mn1 C5_1 C4_1 -140.11(18)
C2 Mn1 C5_1 C4_1 126.71(15)
C1 Mn1 C5_1 C4_1 34.26(19)
C2_1 Mn1 C5_1 C4_1 -80.70(14)
C3_1 Mn1 C5_1 C4_1 -38.05(14)
C1_1 Mn1 C5_1 C4_1 -119.48(19)
C3 Mn1 C5_1 C1_1 -20.6(2)
C2 Mn1 C5_1 C1_1 -113.81(14)
C1 Mn1 C5_1 C1_1 153.74(14)
C4_1 Mn1 C5_1 C1_1 119.48(19)
C2_1 Mn1 C5_1 C1_1 38.79(12)
C3_1 Mn1 C5_1 C1_1 81.44(14)
C4_2 B1_2 C1_2 C2_2 6.6(2)
B1_2 C1_2 C2_2 C3_2 -5.3(2)
C1_2 C2_2 C3_2 C4_2 1.3(3)
C2_2 C3_2 C4_2 B1_2 3.3(2)
C1_2 B1_2 C4_2 C3_2 -5.8(2)
C5_3 N1_3 C1_3 C2_3 0.4(3)
N1_3 C1_3 C2_3 C3_3 -0.5(4)
C6_3 N2_3 C3_3 C2_3 3.5(4)
C7_3 N2_3 C3_3 C2_3 -175.7(2)
C6_3 N2_3 C3_3 C4_3 -177.0(2)
C7_3 N2_3 C3_3 C4_3 3.7(3)
C1_3 C2_3 C3_3 N2_3 179.9(2)
C1_3 C2_3 C3_3 C4_3 0.4(3)
N2_3 C3_3 C4_3 C5_3 -179.7(2)
C2_3 C3_3 C4_3 C5_3 -0.2(3)
C1_3 N1_3 C5_3 C4_3 -0.2(3)
C3_3 C4_3 C5_3 N1_3 0.1(3)
C6_4 C1_4 C2_4 C3_4 0.6(3)
C1_4 C2_4 C3_4 C4_4 0.5(4)
C2_4 C3_4 C4_4 C5_4 -1.0(3)
C3_4 C4_4 C5_4 C6_4 0.4(3)
C4_4 C5_4 C6_4 C1_4 0.7(3)
C2_4 C1_4 C6_4 C5_4 -1.2(3)
C6_5 C1_5 C2_5 C3_5 -1.3(3)
C1_5 C2_5 C3_5 C4_5 1.1(4)
C2_5 C3_5 C4_5 C5_5 -0.3(4)
C3_5 C4_5 C5_5 C6_5 -0.4(4)
C2_5 C1_5 C6_5 C5_5 0.6(4)
C4_5 C5_5 C6_5 C1_5 0.3(4)
C6_6 C1_6 C2_6 C3_6 -1.2(3)
C1_6 C2_6 C3_6 C4_6 1.0(4)
C2_6 C3_6 C4_6 C5_6 -0.6(4)
C3_6 C4_6 C5_6 C6_6 0.4(4)
C4_6 C5_6 C6_6 C1_6 -0.6(4)
C2_6 C1_6 C6_6 C5_6 1.0(4)
C6_7 C1_7 C2_7 C3_7 -0.3(3)
C1_7 C2_7 C3_7 C4_7 0.1(4)
C2_7 C3_7 C4_7 C5_7 -0.4(3)
C3_7 C4_7 C5_7 C6_7 0.9(3)
C4_7 C5_7 C6_7 C1_7 -1.0(3)
C2_7 C1_7 C6_7 C5_7 0.7(3)
